data_7210594
loop_
_publ_author_name
'Liao, Jian-Zhen'
'Chen, Da-Chi'
'Li, Fang'
'Chen, Yong'
'Zhuang, Nai-Feng'
'Lin, Mei-Jin'
'Huang, Chang-Cang'

_publ_section_title
;
 From achiral tetrazolate-based tectons to chiral coordination networks:
 effects of substituents on the structures and NLO properties
;
_journal_issue 40
_journal_name_full CrystEngComm
_journal_page_first 8180
_journal_paper_doi 10.1039/c3ce41037d
_journal_volume 15
_journal_year 2013
_chemical_formula_moiety 'C48 H30 Cd3 N36 O18'
_chemical_formula_sum 'C48 H30 Cd3 N36 O18'
_chemical_formula_weight 1736.28
_chemical_name_systematic
;
?
;
_space_group_IT_number 148
_symmetry_cell_setting trigonal
_symmetry_space_group_name_Hall '-R 3'
_symmetry_space_group_name_H-M 'R -3 :H'
_atom_sites_solution_hydrogens geom
_atom_sites_solution_primary direct
_atom_sites_solution_secondary difmap
_audit_creation_method SHELXL-97
_cell_angle_alpha 90.00
_cell_angle_beta 90.00
_cell_angle_gamma 120.00
_cell_formula_units_Z 3
_cell_length_a 18.118(3)
_cell_length_b 18.118(3)
_cell_length_c 17.507(3)
_cell_measurement_reflns_used 5215
_cell_measurement_temperature 293(2)
_cell_measurement_theta_max 27.4932
_cell_measurement_theta_min 3.4874
_cell_volume 4976.9(14)
_computing_cell_refinement 'CrystalClear (Rigaku Inc., 2007)'
_computing_data_collection 'CrystalClear (Rigaku Inc., 2007) (Rigaku, 2002)'
_computing_data_reduction 'CrystalClear (Rigaku Inc., 2007)'
_computing_molecular_graphics 'SHELXTL-V (Sheldrick, 1998)'
_computing_publication_material 'SHELXL-97/2 (Sheldrick,1997)'
_computing_structure_refinement 'SHELXL-97 (Sheldrick, 1997)'
_computing_structure_solution 'SHELXS-97 (Sheldrick, 1990)'
_diffrn_ambient_temperature 293(2)
_diffrn_measured_fraction_theta_full 0.998
_diffrn_measured_fraction_theta_max 0.998
_diffrn_measurement_device_type 'Saturn724 (2x2 bin mode)'
_diffrn_measurement_method dtprofit.ref
_diffrn_radiation_monochromator graphite
_diffrn_radiation_source 'fine-focus sealed tube'
_diffrn_radiation_type MoK\a
_diffrn_radiation_wavelength 0.71073
_diffrn_reflns_av_R_equivalents 0.0449
_diffrn_reflns_av_sigmaI/netI 0.0281
_diffrn_reflns_limit_h_max 22
_diffrn_reflns_limit_h_min -23
_diffrn_reflns_limit_k_max 23
_diffrn_reflns_limit_k_min -20
_diffrn_reflns_limit_l_max 22
_diffrn_reflns_limit_l_min -22
_diffrn_reflns_number 14003
_diffrn_reflns_theta_full 27.49
_diffrn_reflns_theta_max 27.49
_diffrn_reflns_theta_min 3.49
_exptl_absorpt_coefficient_mu 1.049
_exptl_absorpt_correction_T_max 1.0000
_exptl_absorpt_correction_T_min 0.8391
_exptl_absorpt_correction_type multi-scan
_exptl_absorpt_process_details Higashi,T.(1995).
_exptl_crystal_colour Colorless
_exptl_crystal_density_diffrn 1.738
_exptl_crystal_density_method 'not measured'
_exptl_crystal_description cube
_exptl_crystal_F_000 2574
_exptl_crystal_size_max 0.1500
_exptl_crystal_size_mid 0.1400
_exptl_crystal_size_min 0.1200
_refine_diff_density_max 0.541
_refine_diff_density_min -0.379
_refine_diff_density_rms 0.066
_refine_ls_extinction_method none
_refine_ls_goodness_of_fit_ref 1.304
_refine_ls_hydrogen_treatment mixed
_refine_ls_matrix_type full
_refine_ls_number_parameters 162
_refine_ls_number_reflns 2538
_refine_ls_number_restraints 1
_refine_ls_restrained_S_all 1.304
_refine_ls_R_factor_all 0.0446
_refine_ls_R_factor_gt 0.0435
_refine_ls_shift/su_max 0.000
_refine_ls_shift/su_mean 0.000
_refine_ls_structure_factor_coef Fsqd
_refine_ls_weighting_details 'calc w=1/[\s^2^(Fo^2^)+(0.0099P)^2^+20.5152P] where P=(Fo^2^+2Fc^2^)/3'
_refine_ls_weighting_scheme calc
_refine_ls_wR_factor_gt 0.0765
_refine_ls_wR_factor_ref 0.0769
_reflns_number_gt 2507
_reflns_number_total 2538
_reflns_threshold_expression >2sigma(I)
_cod_data_source_file c3ce41037d.txt
_cod_data_source_block compound2
_cod_depositor_comments
;
The following automatic conversions were performed:

'_exptl_absorpt_correction_type' value 'Multi-scan' changed to
'multi-scan' according to
/home/saulius/struct/CIF-dictionaries/cif_core.dic dictionary named
'cif_core.dic' version 2.4.2 from 2011-04-26.

Automatic conversion script
Id: cif_fix_values 1891 2012-01-12 08:04:46Z andrius 
;
_cod_original_sg_symbol_H-M R-3
_cod_database_code 7210594

loop_
_symmetry_equiv_pos_as_xyz
'x, y, z'
'-y, x-y, z'
'-x+y, -x, z'
'x+2/3, y+1/3, z+1/3'
'-y+2/3, x-y+1/3, z+1/3'
'-x+y+2/3, -x+1/3, z+1/3'
'x+1/3, y+2/3, z+2/3'
'-y+1/3, x-y+2/3, z+2/3'
'-x+y+1/3, -x+2/3, z+2/3'
'-x, -y, -z'
'y, -x+y, -z'
'x-y, x, -z'
'-x+2/3, -y+1/3, -z+1/3'
'y+2/3, -x+y+1/3, -z+1/3'
'x-y+2/3, x+1/3, -z+1/3'
'-x+1/3, -y+2/3, -z+2/3'
'y+1/3, -x+y+2/3, -z+2/3'
'x-y+1/3, x+2/3, -z+2/3'

loop_
_atom_site_label
_atom_site_type_symbol
_atom_site_fract_x
_atom_site_fract_y
_atom_site_fract_z
_atom_site_U_iso_or_equiv
_atom_site_adp_type
_atom_site_occupancy
_atom_site_symmetry_multiplicity
_atom_site_calc_flag
_atom_site_refinement_flags
Cd1 Cd 0.0000 0.0000 0.5000 0.02503(13) Uani 1 6 d S
Cd2 Cd 0.0000 0.0000 0.26556(2) 0.02612(11) Uani 1 3 d S
O1 O 0.05754(17) 0.11367(14) 0.18214(13) 0.0430(6) Uani 1 1 d .
N4 N 0.0721(2) 0.11720(17) 0.41950(15) 0.0394(7) Uani 1 1 d .
N2 N 0.1196(2) 0.23591(18) 0.25280(16) 0.0439(8) Uani 1 1 d D
N5 N 0.1144(2) 0.19380(19) 0.44568(16) 0.0530(9) Uani 1 1 d .
N3 N 0.06634(19) 0.11860(17) 0.34228(15) 0.0361(7) Uani 1 1 d .
N6 N 0.1386(2) 0.24932(19) 0.38702(17) 0.0544(10) Uani 1 1 d .
C7 C 0.0714(3) 0.2535(3) -0.0118(3) 0.0694(14) Uani 1 1 d .
H3 H 0.0342 0.2297 -0.0528 0.083 Uiso 1 1 calc R
C5 C 0.1974(4) 0.3698(3) 0.0420(2) 0.0742(16) Uani 1 1 d .
H4 H 0.2449 0.4239 0.0368 0.089 Uiso 1 1 calc R
C2 C 0.0942(2) 0.1918(2) 0.18662(18) 0.0369(8) Uani 1 1 d .
C6 C 0.1401(3) 0.3340(3) -0.0163(2) 0.0612(12) Uani 1 1 d .
C3 C 0.1129(2) 0.2438(2) 0.11567(19) 0.0385(8) Uani 1 1 d .
C4 C 0.1836(3) 0.3242(3) 0.1090(2) 0.0586(12) Uani 1 1 d .
H5 H 0.2217 0.3475 0.1494 0.070 Uiso 1 1 calc R
C8 C 0.0585(3) 0.2084(3) 0.0551(2) 0.0575(11) Uani 1 1 d .
H2 H 0.0124 0.1533 0.0591 0.069 Uiso 1 1 calc R
C1 C 0.1079(2) 0.2006(2) 0.32516(18) 0.0380(8) Uani 1 1 d .
N1 N 0.1534(4) 0.3836(3) -0.0875(2) 0.0933(17) Uani 1 1 d .
O2 O 0.0975(4) 0.3564(4) -0.1337(2) 0.132(2) Uani 1 1 d .
O3 O 0.2210(4) 0.4482(3) -0.0953(2) 0.149(3) Uani 1 1 d .
H1 H 0.141(5) 0.2891(9) 0.255(5) 0.179 Uiso 1 1 d D

loop_
_atom_site_aniso_label
_atom_site_aniso_U_11
_atom_site_aniso_U_22
_atom_site_aniso_U_33
_atom_site_aniso_U_23
_atom_site_aniso_U_13
_atom_site_aniso_U_12
Cd1 0.02830(18) 0.02830(18) 0.0185(2) 0.000 0.000 0.01415(9)
Cd2 0.02759(14) 0.02759(14) 0.02317(19) 0.000 0.000 0.01380(7)
O1 0.0617(17) 0.0276(12) 0.0291(12) 0.0022(10) 0.0015(11) 0.0145(12)
N4 0.0568(19) 0.0262(14) 0.0233(14) 0.0032(11) 0.0025(13) 0.0118(14)
N2 0.067(2) 0.0295(15) 0.0232(14) 0.0035(12) 0.0029(13) 0.0151(15)
N5 0.085(3) 0.0293(16) 0.0255(15) 0.0026(12) 0.0011(15) 0.0139(17)
N3 0.0477(17) 0.0297(14) 0.0238(13) 0.0012(11) 0.0002(12) 0.0141(13)
N6 0.088(3) 0.0273(16) 0.0272(15) 0.0005(12) 0.0004(16) 0.0135(17)
C7 0.072(3) 0.082(4) 0.045(2) 0.015(2) -0.011(2) 0.032(3)
C5 0.118(4) 0.034(2) 0.035(2) 0.0046(17) 0.013(2) 0.011(2)
C2 0.047(2) 0.0335(18) 0.0268(16) 0.0014(13) 0.0027(14) 0.0172(16)
C6 0.101(4) 0.048(2) 0.037(2) 0.0147(18) 0.010(2) 0.040(3)
C3 0.051(2) 0.0341(18) 0.0277(16) 0.0030(14) 0.0048(15) 0.0190(17)
C4 0.084(3) 0.038(2) 0.032(2) 0.0005(16) 0.002(2) 0.014(2)
C8 0.053(3) 0.057(3) 0.044(2) 0.0124(19) -0.0077(19) 0.014(2)
C1 0.054(2) 0.0280(17) 0.0240(16) 0.0023(13) 0.0028(14) 0.0150(16)
N1 0.166(6) 0.076(3) 0.044(2) 0.022(2) 0.015(3) 0.064(4)
O2 0.185(5) 0.163(5) 0.062(3) 0.044(3) -0.008(3) 0.099(4)
O3 0.240(7) 0.070(3) 0.061(3) 0.037(2) 0.011(3) 0.020(4)

loop_
_atom_type_symbol
_atom_type_description
_atom_type_scat_dispersion_real
_atom_type_scat_dispersion_imag
_atom_type_scat_source
C C 0.0033 0.0016 'International Tables Vol C Tables 4.2.6.8 and 6.1.1.4'
Cd Cd -0.8075 1.2024 'International Tables Vol C Tables 4.2.6.8 and 6.1.1.4'
N N 0.0061 0.0033 'International Tables Vol C Tables 4.2.6.8 and 6.1.1.4'
O O 0.0106 0.0060 'International Tables Vol C Tables 4.2.6.8 and 6.1.1.4'
H H 0.0000 0.0000 'International Tables Vol C Tables 4.2.6.8 and 6.1.1.4'

loop_
_geom_angle_atom_site_label_1
_geom_angle_atom_site_label_2
_geom_angle_atom_site_label_3
_geom_angle
_geom_angle_site_symmetry_1
_geom_angle_site_symmetry_3
N4 Cd1 N4 180.00(10) 11_556 2
N4 Cd1 N4 87.20(10) 11_556 12_556
N4 Cd1 N4 92.80(10) 2 12_556
N4 Cd1 N4 92.80(10) 11_556 .
N4 Cd1 N4 87.20(10) 2 .
N4 Cd1 N4 92.80(10) 12_556 .
N4 Cd1 N4 92.80(10) 11_556 3
N4 Cd1 N4 87.20(10) 2 3
N4 Cd1 N4 180.00(10) 12_556 3
N4 Cd1 N4 87.20(10) . 3
N4 Cd1 N4 87.20(10) 11_556 10_556
N4 Cd1 N4 92.80(10) 2 10_556
N4 Cd1 N4 87.20(10) 12_556 10_556
N4 Cd1 N4 180.00(12) . 10_556
N4 Cd1 N4 92.80(10) 3 10_556
N3 Cd2 N3 89.30(9) . 3
N3 Cd2 N3 89.30(9) . 2
N3 Cd2 N3 89.30(9) 3 2
N3 Cd2 O1 135.80(10) . 2
N3 Cd2 O1 130.56(10) 3 2
N3 Cd2 O1 75.14(9) 2 2
N3 Cd2 O1 130.56(10) . 3
N3 Cd2 O1 75.14(9) 3 3
N3 Cd2 O1 135.80(10) 2 3
O1 Cd2 O1 84.15(9) 2 3
N3 Cd2 O1 75.14(9) . .
N3 Cd2 O1 135.80(10) 3 .
N3 Cd2 O1 130.56(10) 2 .
O1 Cd2 O1 84.15(9) 2 .
O1 Cd2 O1 84.15(9) 3 .
C2 O1 Cd2 137.0(2) . .
N5 N4 N3 110.1(3) . .
N5 N4 Cd1 121.8(2) . .
N3 N4 Cd1 127.3(2) . .
C2 N2 C1 125.6(3) . .
N4 N5 N6 109.2(3) . .
C1 N3 N4 104.0(3) . .
C1 N3 Cd2 131.0(2) . .
N4 N3 Cd2 125.0(2) . .
C1 N6 N5 104.7(3) . .
C6 C7 C8 118.4(4) . .
C6 C5 C4 118.7(4) . .
O1 C2 N2 124.3(3) . .
O1 C2 C3 119.7(3) . .
N2 C2 C3 116.0(3) . .
C7 C6 C5 122.3(4) . .
C7 C6 N1 118.7(5) . .
C5 C6 N1 119.0(5) . .
C8 C3 C4 119.9(3) . .
C8 C3 C2 117.8(3) . .
C4 C3 C2 122.3(3) . .
C3 C4 C5 119.8(4) . .
C3 C8 C7 120.7(4) . .
N3 C1 N6 112.0(3) . .
N3 C1 N2 126.6(3) . .
N6 C1 N2 121.4(3) . .
O2 N1 O3 124.3(5) . .
O2 N1 C6 118.2(6) . .
O3 N1 C6 117.5(6) . .

loop_
_geom_bond_atom_site_label_1
_geom_bond_atom_site_label_2
_geom_bond_distance
_geom_bond_site_symmetry_2
Cd1 N4 2.330(3) 11_556
Cd1 N4 2.330(3) 2
Cd1 N4 2.330(3) 12_556
Cd1 N4 2.330(3) .
Cd1 N4 2.330(3) 3
Cd1 N4 2.330(3) 10_556
Cd2 N3 2.299(3) .
Cd2 N3 2.299(3) 3
Cd2 N3 2.299(3) 2
Cd2 O1 2.305(2) 2
Cd2 O1 2.305(2) 3
Cd2 O1 2.305(2) .
O1 C2 1.230(4) .
N4 N5 1.288(4) .
N4 N3 1.357(4) .
N2 C2 1.351(4) .
N2 C1 1.387(4) .
N5 N6 1.348(4) .
N3 C1 1.321(4) .
N6 C1 1.330(4) .
C7 C6 1.366(6) .
C7 C8 1.379(5) .
C5 C6 1.367(6) .
C5 C4 1.384(5) .
C2 C3 1.492(4) .
C6 N1 1.484(5) .
C3 C8 1.369(5) .
C3 C4 1.382(5) .
N1 O2 1.193(7) .
N1 O3 1.207(7) .

loop_
_geom_hbond_atom_site_label_D
_geom_hbond_atom_site_label_H
_geom_hbond_atom_site_label_A
_geom_hbond_distance_DH
_geom_hbond_distance_HA
_geom_hbond_distance_DA
_geom_hbond_angle_DHA
_geom_hbond_site_symmetry_A
N2 H1 N6 0.841(10) 2.068(18) 2.899(4) 170(8) 16

loop_
_geom_torsion_atom_site_label_1
_geom_torsion_atom_site_label_2
_geom_torsion_atom_site_label_3
_geom_torsion_atom_site_label_4
_geom_torsion
_geom_torsion_site_symmetry_1
N3 Cd2 O1 C2 -6.5(4) .
N3 Cd2 O1 C2 -79.6(4) 3
N3 Cd2 O1 C2 69.4(4) 2
O1 Cd2 O1 C2 134.1(4) 2
O1 Cd2 O1 C2 -141.2(4) 3
N4 Cd1 N4 N5 -48.2(4) 11_556
N4 Cd1 N4 N5 131.8(4) 2
N4 Cd1 N4 N5 39.1(4) 12_556
N4 Cd1 N4 N5 -140.9(4) 3
N4 Cd1 N4 N5 86(100) 10_556
N4 Cd1 N4 N3 142.7(3) 11_556
N4 Cd1 N4 N3 -37.3(3) 2
N4 Cd1 N4 N3 -130.0(2) 12_556
N4 Cd1 N4 N3 50.0(2) 3
N4 Cd1 N4 N3 -83(100) 10_556
N3 N4 N5 N6 -0.1(5) .
Cd1 N4 N5 N6 -170.9(3) .
N5 N4 N3 C1 0.0(4) .
Cd1 N4 N3 C1 170.2(3) .
N5 N4 N3 Cd2 178.8(3) .
Cd1 N4 N3 Cd2 -11.1(4) .
N3 Cd2 N3 C1 139.9(4) 3
N3 Cd2 N3 C1 -130.8(4) 2
O1 Cd2 N3 C1 -63.2(4) 2
O1 Cd2 N3 C1 70.2(4) 3
O1 Cd2 N3 C1 1.7(3) .
N3 Cd2 N3 N4 -38.5(2) 3
N3 Cd2 N3 N4 50.8(2) 2
O1 Cd2 N3 N4 118.4(3) 2
O1 Cd2 N3 N4 -108.2(3) 3
O1 Cd2 N3 N4 -176.7(3) .
N4 N5 N6 C1 0.1(5) .
Cd2 O1 C2 N2 7.1(6) .
Cd2 O1 C2 C3 -172.7(3) .
C1 N2 C2 O1 -0.6(7) .
C1 N2 C2 C3 179.2(4) .
C8 C7 C6 C5 2.1(8) .
C8 C7 C6 N1 -178.8(5) .
C4 C5 C6 C7 -2.5(8) .
C4 C5 C6 N1 178.4(5) .
O1 C2 C3 C8 29.7(6) .
N2 C2 C3 C8 -150.1(4) .
O1 C2 C3 C4 -148.5(4) .
N2 C2 C3 C4 31.7(6) .
C8 C3 C4 C5 2.3(7) .
C2 C3 C4 C5 -179.5(4) .
C6 C5 C4 C3 0.3(8) .
C4 C3 C8 C7 -2.8(7) .
C2 C3 C8 C7 179.0(4) .
C6 C7 C8 C3 0.6(8) .
N4 N3 C1 N6 0.0(5) .
Cd2 N3 C1 N6 -178.6(3) .
N4 N3 C1 N2 -179.4(4) .
Cd2 N3 C1 N2 1.9(6) .
N5 N6 C1 N3 -0.1(5) .
N5 N6 C1 N2 179.4(4) .
C2 N2 C1 N3 -3.8(7) .
C2 N2 C1 N6 176.8(4) .
C7 C6 N1 O2 10.5(8) .
C5 C6 N1 O2 -170.4(6) .
C7 C6 N1 O3 -168.1(6) .
C5 C6 N1 O3 11.0(8) .
